data_4342916
loop_
_publ_author_name
'Benmansour, Samia'
'Vall\'es-Garc\'ia, Cristina'
'G\'omez-Claramunt, Patricia'
'M\'inguez Espallargas, Guillermo'
'G\'omez-Garc\'ia, Carlos J'

_publ_section_title
;
 2D and 3D Anilato-Based Heterometallic M(I)M(III) Lattices: The Missing
 Link.
;
_journal_issue 11
_journal_name_full 'Inorganic chemistry'
_journal_page_first 5410
_journal_page_last 5418
_journal_paper_doi 10.1021/acs.inorgchem.5b00451
_journal_volume 54
_journal_year 2015
_chemical_formula_sum 'C44 H60 Br6 Cr N2 Na O12'
_chemical_formula_weight 1363.39
_chemical_name_systematic
;

 ?

;
_space_group_IT_number 220
_symmetry_cell_setting cubic
_symmetry_space_group_name_Hall 'I -4bd 2c 3'
_symmetry_space_group_name_H-M 'I -4 3 d'
_atom_sites_solution_hydrogens geom
_atom_sites_solution_primary direct
_atom_sites_solution_secondary difmap
_audit_creation_method SHELXL-97
_cell_angle_alpha 90.00
_cell_angle_beta 90.00
_cell_angle_gamma 90.00
_cell_formula_units_Z 8
_cell_length_a 22.4250(9)
_cell_length_b 22.4250(9)
_cell_length_c 22.4250(9)
_cell_measurement_reflns_used 14157
_cell_measurement_temperature 120(2)
_cell_measurement_theta_max 25.0358
_cell_measurement_theta_min 2.8652
_cell_volume 11277.1(8)
_computing_cell_refinement
;
CrysAlisPro, Agilent Technologies,
Version 1.171.35.19 (release 27-10-2011 CrysAlis171 .NET)
(compiled Oct 27 2011,15:02:11)
;
_computing_data_collection
;
CrysAlisPro, Agilent Technologies,
Version 1.171.35.19 (release 27-10-2011 CrysAlis171 .NET)
(compiled Oct 27 2011,15:02:11)
;
_computing_data_reduction
;
CrysAlisPro, Agilent Technologies,
Version 1.171.35.19 (release 27-10-2011 CrysAlis171 .NET)
(compiled Oct 27 2011,15:02:11)
;
_computing_structure_refinement 'SHELXL-97 (Sheldrick, 1997)'
_computing_structure_solution 'SHELXS-97 (Sheldrick, 1990)'
_diffrn_ambient_temperature 120(2)
_diffrn_detector_area_resol_mean 16.0267
_diffrn_measured_fraction_theta_full 0.997
_diffrn_measured_fraction_theta_max 0.997
_diffrn_measurement_device_type 'SuperNova, Single source at offset), Sapphire3'
_diffrn_measurement_method '\w scans'
_diffrn_radiation_monochromator mirror
_diffrn_radiation_source 'SuperNova (Mo) X-ray Source'
_diffrn_radiation_type MoK\a
_diffrn_radiation_wavelength 0.71073
_diffrn_reflns_av_R_equivalents 0.1582
_diffrn_reflns_av_sigmaI/netI 0.0266
_diffrn_reflns_limit_h_max 26
_diffrn_reflns_limit_h_min -26
_diffrn_reflns_limit_k_max 26
_diffrn_reflns_limit_k_min -26
_diffrn_reflns_limit_l_max 26
_diffrn_reflns_limit_l_min -26
_diffrn_reflns_number 148006
_diffrn_reflns_theta_full 25.09
_diffrn_reflns_theta_max 25.09
_diffrn_reflns_theta_min 2.87
_exptl_absorpt_coefficient_mu 4.517
_exptl_absorpt_correction_T_max 1.00000
_exptl_absorpt_correction_T_min 0.84850
_exptl_absorpt_correction_type multi-scan
_exptl_absorpt_process_details
;
CrysAlisPro, Agilent Technologies,
Version 1.171.35.19 (release 27-10-2011 CrysAlis171 .NET)
(compiled Oct 27 2011,15:02:11)
Empirical absorption correction using spherical harmonics,
 implemented in SCALE3 ABSPACK scaling algorithm.
;
_exptl_crystal_colour purple
_exptl_crystal_density_diffrn 1.606
_exptl_crystal_density_method 'not measured'
_exptl_crystal_description block
_exptl_crystal_F_000 5432
_exptl_crystal_size_max 0.17
_exptl_crystal_size_mid 0.14
_exptl_crystal_size_min 0.07
_refine_diff_density_max 0.722
_refine_diff_density_min -0.449
_refine_diff_density_rms 0.113
_refine_ls_abs_structure_details 'Flack H D (1983), Acta Cryst. A39, 876-881'
_refine_ls_abs_structure_Flack 0.11(3)
_refine_ls_extinction_method none
_refine_ls_goodness_of_fit_ref 1.123
_refine_ls_hydrogen_treatment constr
_refine_ls_matrix_type full
_refine_ls_number_parameters 103
_refine_ls_number_reflns 1679
_refine_ls_number_restraints 0
_refine_ls_restrained_S_all 1.123
_refine_ls_R_factor_all 0.0783
_refine_ls_R_factor_gt 0.0633
_refine_ls_shift/su_max 0.000
_refine_ls_shift/su_mean 0.000
_refine_ls_structure_factor_coef Fsqd
_refine_ls_weighting_details 'calc w=1/[\s^2^(Fo^2^)+(0.0884P)^2^+40.7059P] where P=(Fo^2^+2Fc^2^)/3'
_refine_ls_weighting_scheme calc
_refine_ls_wR_factor_gt 0.1606
_refine_ls_wR_factor_ref 0.1729
_reflns_number_gt 1381
_reflns_number_total 1679
_reflns_threshold_expression >2sigma(I)
_cod_data_source_file ic5b00451_si_005.cif
_cod_data_source_block pgc69cc
_cod_depositor_comments
;
The following automatic conversions were performed:

'_symmetry_cell_setting' value 'Cubic' changed to 'cubic' according
to
/usr/data/users/saulius/crontab/automatic-downloads/rss-feeds/ACS/lib/dictionaries/cif_core.dic
dictionary named 'cif_core.dic' version 2.4.2 from 2011-04-26.

Automatic conversion script
Id: cif_fix_values 3271 2015-04-21 07:52:19Z andrius 

 Adding full bibliography for 4342914--4342917.cif.
;
_cod_original_sg_symbol_H-M I-43d
_cod_database_code 4342916

loop_
_symmetry_equiv_pos_as_xyz
'x, y, z'
'-x+1/2, -y, z+1/2'
'-x, y+1/2, -z+1/2'
'x+1/2, -y+1/2, -z'
'z, x, y'
'z+1/2, -x+1/2, -y'
'-z+1/2, -x, y+1/2'
'-z, x+1/2, -y+1/2'
'y, z, x'
'-y, z+1/2, -x+1/2'
'y+1/2, -z+1/2, -x'
'-y+1/2, -z, x+1/2'
'y+1/4, x+1/4, z+1/4'
'-y+1/4, -x+3/4, z+3/4'
'y+3/4, -x+1/4, -z+3/4'
'-y+3/4, x+3/4, -z+1/4'
'x+1/4, z+1/4, y+1/4'
'-x+3/4, z+3/4, -y+1/4'
'-x+1/4, -z+3/4, y+3/4'
'x+3/4, -z+1/4, -y+3/4'
'z+1/4, y+1/4, x+1/4'
'z+3/4, -y+1/4, -x+3/4'
'-z+3/4, y+3/4, -x+1/4'
'-z+1/4, -y+3/4, x+3/4'
'x+1/2, y+1/2, z+1/2'
'-x+1, -y+1/2, z+1'
'-x+1/2, y+1, -z+1'
'x+1, -y+1, -z+1/2'
'z+1/2, x+1/2, y+1/2'
'z+1, -x+1, -y+1/2'
'-z+1, -x+1/2, y+1'
'-z+1/2, x+1, -y+1'
'y+1/2, z+1/2, x+1/2'
'-y+1/2, z+1, -x+1'
'y+1, -z+1, -x+1/2'
'-y+1, -z+1/2, x+1'
'y+3/4, x+3/4, z+3/4'
'-y+3/4, -x+5/4, z+5/4'
'y+5/4, -x+3/4, -z+5/4'
'-y+5/4, x+5/4, -z+3/4'
'x+3/4, z+3/4, y+3/4'
'-x+5/4, z+5/4, -y+3/4'
'-x+3/4, -z+5/4, y+5/4'
'x+5/4, -z+3/4, -y+5/4'
'z+3/4, y+3/4, x+3/4'
'z+5/4, -y+3/4, -x+5/4'
'-z+5/4, y+5/4, -x+3/4'
'-z+3/4, -y+5/4, x+5/4'

loop_
_atom_site_label
_atom_site_type_symbol
_atom_site_fract_x
_atom_site_fract_y
_atom_site_fract_z
_atom_site_U_iso_or_equiv
_atom_site_adp_type
_atom_site_occupancy
_atom_site_symmetry_multiplicity
_atom_site_calc_flag
_atom_site_refinement_flags
Cr1 Cr 0.60353(8) 0.39647(8) -0.10353(8) 0.0415(7) Uani 0.50 3 d SP
Na1 Na 0.60353(8) 0.39647(8) -0.10353(8) 0.0415(7) Uani 0.50 3 d SP
C1 C 0.7120(4) 0.4173(4) 0.0522(5) 0.065(3) Uani 1 1 d .
Br1 Br 0.66427(5) 0.42066(5) 0.12080(5) 0.0828(5) Uani 1 1 d .
C2 C 0.6850(4) 0.4160(3) -0.0029(4) 0.050(2) Uani 1 1 d .
O2 O 0.6298(3) 0.4156(2) -0.0124(3) 0.0617(16) Uani 1 1 d .
C3 C 0.7260(4) 0.4152(4) -0.0598(5) 0.057(2) Uani 1 1 d .
O3 O 0.6976(3) 0.4112(3) -0.1083(3) 0.0660(16) Uani 1 1 d .
N11 N 0.7644(3) 0.2644(3) 0.2356(3) 0.065(4) Uani 1 3 d S
C11 C 0.8035(5) 0.3035(5) 0.1965(5) 0.073(5) Uani 1 3 d S
H11A H 0.7825 0.3408 0.1876 0.088 Uiso 0.33 1 calc PR
H11B H 0.8124 0.2825 0.1592 0.088 Uiso 0.33 1 calc PR
H11C H 0.8408 0.3124 0.2175 0.088 Uiso 0.33 1 calc PR
C21 C 0.7006(5) 0.2658(4) 0.2146(5) 0.073(3) Uani 1 1 d .
H21A H 0.6827 0.3042 0.2270 0.087 Uiso 1 1 calc R
H21B H 0.6785 0.2336 0.2352 0.087 Uiso 1 1 calc R
C22 C 0.6913(5) 0.2585(5) 0.1478(5) 0.073(3) Uani 1 1 d .
H22A H 0.7094 0.2927 0.1266 0.087 Uiso 1 1 calc R
H22B H 0.7111 0.2216 0.1340 0.087 Uiso 1 1 calc R
C23 C 0.6253(5) 0.2555(6) 0.1337(5) 0.082(3) Uani 1 1 d .
H23A H 0.6087 0.2196 0.1532 0.099 Uiso 1 1 calc R
H23B H 0.6057 0.2906 0.1518 0.099 Uiso 1 1 calc R
C24 C 0.6094(8) 0.2535(7) 0.0697(6) 0.129(6) Uani 1 1 d .
H24A H 0.6174 0.2924 0.0515 0.154 Uiso 1 1 calc R
H24B H 0.5669 0.2440 0.0655 0.154 Uiso 1 1 calc R
H24C H 0.6332 0.2228 0.0497 0.154 Uiso 1 1 calc R

loop_
_atom_site_aniso_label
_atom_site_aniso_U_11
_atom_site_aniso_U_22
_atom_site_aniso_U_33
_atom_site_aniso_U_23
_atom_site_aniso_U_13
_atom_site_aniso_U_12
Cr1 0.0415(7) 0.0415(7) 0.0415(7) 0.0059(8) -0.0059(8) -0.0059(8)
Na1 0.0415(7) 0.0415(7) 0.0415(7) 0.0059(8) -0.0059(8) -0.0059(8)
C1 0.076(7) 0.048(5) 0.070(6) -0.008(4) 0.037(5) -0.002(4)
Br1 0.0930(9) 0.0687(7) 0.0869(8) -0.0124(6) 0.0371(6) -0.0031(5)
C2 0.065(6) 0.033(4) 0.052(5) -0.002(3) 0.020(4) 0.003(3)
O2 0.061(4) 0.051(3) 0.073(4) 0.011(3) 0.023(3) 0.007(3)
C3 0.071(6) 0.033(4) 0.067(6) 0.011(4) 0.022(5) 0.003(4)
O3 0.077(4) 0.052(4) 0.069(4) 0.014(3) 0.025(4) 0.008(3)
N11 0.065(4) 0.065(4) 0.065(4) 0.001(4) 0.001(4) -0.001(4)
C11 0.073(5) 0.073(5) 0.073(5) -0.008(6) -0.008(6) 0.008(6)
C21 0.081(7) 0.058(6) 0.080(7) -0.006(5) 0.005(5) 0.005(5)
C22 0.088(7) 0.064(6) 0.066(6) -0.003(5) 0.008(5) 0.013(5)
C23 0.093(8) 0.084(7) 0.070(6) 0.010(6) -0.021(6) 0.000(6)
C24 0.176(15) 0.113(10) 0.097(10) -0.011(9) -0.052(10) -0.026(11)

loop_
_atom_type_symbol
_atom_type_description
_atom_type_scat_dispersion_real
_atom_type_scat_dispersion_imag
_atom_type_scat_source
C C 0.0033 0.0016 'International Tables Vol C Tables 4.2.6.8 and 6.1.1.4'
H H 0.0000 0.0000 'International Tables Vol C Tables 4.2.6.8 and 6.1.1.4'
N N 0.0061 0.0033 'International Tables Vol C Tables 4.2.6.8 and 6.1.1.4'
O O 0.0106 0.0060 'International Tables Vol C Tables 4.2.6.8 and 6.1.1.4'
Cr Cr 0.3209 0.6236 'International Tables Vol C Tables 4.2.6.8 and 6.1.1.4'
Br Br -0.2901 2.4595 'International Tables Vol C Tables 4.2.6.8 and 6.1.1.4'
Na Na 0.0362 0.0249 'International Tables Vol C Tables 4.2.6.8 and 6.1.1.4'

loop_
_geom_angle_atom_site_label_1
_geom_angle_atom_site_label_2
_geom_angle_atom_site_label_3
_geom_angle
_geom_angle_site_symmetry_1
_geom_angle_site_symmetry_3
O3 Cr1 O3 96.4(3) 10_655 .
O3 Cr1 O3 96.4(3) 10_655 7_564
O3 Cr1 O3 96.4(3) . 7_564
O3 Cr1 O2 168.9(2) 10_655 .
O3 Cr1 O2 75.4(2) . .
O3 Cr1 O2 92.1(2) 7_564 .
O3 Cr1 O2 92.1(2) 10_655 7_564
O3 Cr1 O2 168.9(2) . 7_564
O3 Cr1 O2 75.4(2) 7_564 7_564
O2 Cr1 O2 97.1(2) . 7_564
O3 Cr1 O2 75.4(2) 10_655 10_655
O3 Cr1 O2 92.1(2) . 10_655
O3 Cr1 O2 168.9(2) 7_564 10_655
O2 Cr1 O2 97.1(2) . 10_655
O2 Cr1 O2 97.1(2) 7_564 10_655
C2 C1 C3 123.0(8) . 27_644
C2 C1 Br1 119.1(7) . .
C3 C1 Br1 117.9(8) 27_644 .
O2 C2 C1 125.8(8) . .
O2 C2 C3 116.1(8) . .
C1 C2 C3 118.1(8) . .
C2 O2 Cr1 115.3(5) . .
O3 C3 C1 127.4(9) . 27_644
O3 C3 C2 113.8(8) . .
C1 C3 C2 118.7(9) 27_644 .
C3 O3 Cr1 117.7(6) . .
C21 N11 C21 108.1(6) 11_556 8_645
C21 N11 C21 108.1(6) 11_556 .
C21 N11 C21 108.1(6) 8_645 .
C21 N11 C11 110.8(6) 11_556 .
C21 N11 C11 110.8(6) 8_645 .
C21 N11 C11 110.8(6) . .
N11 C11 H11A 109.5 . .
N11 C11 H11B 109.5 . .
H11A C11 H11B 109.5 . .
N11 C11 H11C 109.5 . .
H11A C11 H11C 109.5 . .
H11B C11 H11C 109.5 . .
N11 C21 C22 115.9(9) . .
N11 C21 H21A 108.3 . .
C22 C21 H21A 108.3 . .
N11 C21 H21B 108.3 . .
C22 C21 H21B 108.3 . .
H21A C21 H21B 107.4 . .
C23 C22 C21 110.2(9) . .
C23 C22 H22A 109.6 . .
C21 C22 H22A 109.6 . .
C23 C22 H22B 109.6 . .
C21 C22 H22B 109.6 . .
H22A C22 H22B 108.1 . .
C24 C23 C22 116.1(12) . .
C24 C23 H23A 108.3 . .
C22 C23 H23A 108.3 . .
C24 C23 H23B 108.3 . .
C22 C23 H23B 108.3 . .
H23A C23 H23B 107.4 . .
C23 C24 H24A 109.5 . .
C23 C24 H24B 109.5 . .
H24A C24 H24B 109.5 . .
C23 C24 H24C 109.5 . .
H24A C24 H24C 109.5 . .
H24B C24 H24C 109.5 . .

loop_
_geom_bond_atom_site_label_1
_geom_bond_atom_site_label_2
_geom_bond_distance
_geom_bond_site_symmetry_2
Cr1 O3 2.138(7) 10_655
Cr1 O3 2.138(7) .
Cr1 O3 2.138(7) 7_564
Cr1 O2 2.170(7) .
Cr1 O2 2.170(7) 7_564
Cr1 O2 2.170(7) 10_655
C1 C2 1.377(13) .
C1 C3 1.402(13) 27_644
C1 Br1 1.876(8) .
C2 O2 1.256(10) .
C2 C3 1.572(12) .
C3 O3 1.263(11) .
C3 C1 1.402(13) 27_644
N11 C21 1.507(12) 11_556
N11 C21 1.507(12) 8_645
N11 C21 1.507(12) .
N11 C11 1.52(2) .
C11 H11A 0.9800 .
C11 H11B 0.9800 .
C11 H11C 0.9800 .
C21 C22 1.519(14) .
C21 H21A 0.9900 .
C21 H21B 0.9900 .
C22 C23 1.514(16) .
C22 H22A 0.9900 .
C22 H22B 0.9900 .
C23 C24 1.480(15) .
C23 H23A 0.9900 .
C23 H23B 0.9900 .
C24 H24A 0.9800 .
C24 H24B 0.9800 .
C24 H24C 0.9800 .
